data_4347090
loop_
_publ_author_name
'Chen, Min'
'Zhao, Hui'
'Sa\~nudo, E Carolina'
'Liu, Chun-Sen'
'Du, Miao'

_publ_section_title
;
 Two Isostructural Coordination Polymers Showing Diverse Magnetic
 Behaviors: Weak Coupling (Ni(II)) and an Ordered Array of Single-Chain
 Magnets (Co(II)).
;
_journal_issue 8
_journal_name_full 'Inorganic chemistry'
_journal_page_first 3715
_journal_page_last 3717
_journal_paper_doi 10.1021/acs.inorgchem.5b02716
_journal_volume 55
_journal_year 2016
_chemical_formula_sum 'C22 H20 Ni3 O14'
_chemical_formula_weight 684.51
_space_group_IT_number 14
_space_group_name_Hall '-P 2ybc'
_space_group_name_H-M_alt 'P 1 21/c 1'
_symmetry_cell_setting monoclinic
_symmetry_space_group_name_H-M 'P 1 21/c 1'
_atom_sites_solution_hydrogens geom
_atom_sites_solution_primary direct
_atom_sites_solution_secondary difmap
_audit_creation_method SHELXL-97
_cell_angle_alpha 90.00
_cell_angle_beta 105.667(11)
_cell_angle_gamma 90.00
_cell_formula_units_Z 2
_cell_length_a 10.8352(10)
_cell_length_b 6.3246(7)
_cell_length_c 16.8834(17)
_cell_measurement_reflns_used 861
_cell_measurement_temperature 294(2)
_cell_measurement_theta_max 26.3133
_cell_measurement_theta_min 3.2147
_cell_volume 1114.0(2)
_computing_cell_refinement
;
CrysAlisPro, Agilent Technologies,
Version 1.171.35.21 (release 20-01-2012 CrysAlis171 .NET)
(compiled Jan 23 2012,18:06:46)
;
_computing_data_collection
;
CrysAlisPro, Agilent Technologies,
Version 1.171.35.21 (release 20-01-2012 CrysAlis171 .NET)
(compiled Jan 23 2012,18:06:46)
;
_computing_data_reduction
;
CrysAlisPro, Agilent Technologies,
Version 1.171.35.21 (release 20-01-2012 CrysAlis171 .NET)
(compiled Jan 23 2012,18:06:46)
;
_computing_molecular_graphics 'SHELXTL (Sheldrick, 2008)'
_computing_publication_material 'SHELXTL and PLATON (Spek, 2009)'
_computing_structure_refinement 'SHELXL97 (Sheldrick, 2008)'
_computing_structure_solution 'SHELXS97 (Sheldrick, 2008)'
_diffrn_ambient_temperature 294(2)
_diffrn_measured_fraction_theta_full 0.999
_diffrn_measured_fraction_theta_max 0.999
_diffrn_measurement_device_type 'Xcalibur, Eos, Gemini'
_diffrn_measurement_method '\w scans'
_diffrn_radiation_monochromator graphite
_diffrn_radiation_source 'Enhance (Mo) X-ray Source'
_diffrn_radiation_type MoK\a
_diffrn_radiation_wavelength 0.71073
_diffrn_reflns_av_R_equivalents 0.0440
_diffrn_reflns_av_sigmaI/netI 0.0763
_diffrn_reflns_limit_h_max 10
_diffrn_reflns_limit_h_min -13
_diffrn_reflns_limit_k_max 7
_diffrn_reflns_limit_k_min -5
_diffrn_reflns_limit_l_max 18
_diffrn_reflns_limit_l_min -21
_diffrn_reflns_number 4169
_diffrn_reflns_theta_full 26.37
_diffrn_reflns_theta_max 26.37
_diffrn_reflns_theta_min 3.46
_exptl_absorpt_coefficient_mu 2.591
_exptl_absorpt_correction_T_max 0.6388
_exptl_absorpt_correction_T_min 0.5872
_exptl_absorpt_correction_type multi-scan
_exptl_absorpt_process_details
;
CrysAlisPro, Agilent Technologies,
Version 1.171.35.21 (release 20-01-2012 CrysAlis171 .NET)
(compiled Jan 23 2012,18:06:46)
Empirical absorption correction using spherical harmonics,
 implemented in SCALE3 ABSPACK scaling algorithm.
;
_exptl_crystal_colour green
_exptl_crystal_density_diffrn 2.041
_exptl_crystal_density_meas ?
_exptl_crystal_density_method 'not measured'
_exptl_crystal_description prism
_exptl_crystal_F_000 696
_exptl_crystal_size_max 0.23
_exptl_crystal_size_mid 0.21
_exptl_crystal_size_min 0.19
_refine_diff_density_max 0.584
_refine_diff_density_min -0.675
_refine_diff_density_rms 0.114
_refine_ls_extinction_method none
_refine_ls_goodness_of_fit_ref 1.007
_refine_ls_hydrogen_treatment constr
_refine_ls_matrix_type full
_refine_ls_number_parameters 178
_refine_ls_number_reflns 2273
_refine_ls_number_restraints 0
_refine_ls_restrained_S_all 1.007
_refine_ls_R_factor_all 0.1001
_refine_ls_R_factor_gt 0.0578
_refine_ls_shift/su_max 0.000
_refine_ls_shift/su_mean 0.000
_refine_ls_structure_factor_coef Fsqd
_refine_ls_weighting_details 'calc w=1/[\s^2^(Fo^2^)+(0.0957P)^2^+0.0929P] where P=(Fo^2^+2Fc^2^)/3'
_refine_ls_weighting_scheme calc
_refine_ls_wR_factor_gt 0.1554
_refine_ls_wR_factor_ref 0.1848
_reflns_number_gt 1436
_reflns_number_total 2273
_reflns_threshold_expression >2sigma(I)
_cod_data_source_file ic5b02716_si_002.cif
_cod_data_source_block 2
_cod_depositor_comments
;
The following automatic conversions were performed:

data item '_exptl_crystal_density_meas' value 'none' was changed to
'?' -- the value is perceived as not measured.

Automatic conversion script
Id: cif_fix_values 6909 2019-04-08 15:41:33Z antanas 
;
_cod_original_sg_symbol_H-M 'P 21/c '
_cod_database_code 4347090

loop_
_symmetry_equiv_pos_as_xyz
'x, y, z'
'-x, y+1/2, -z+1/2'
'-x, -y, -z'
'x, -y-1/2, z-1/2'

loop_
_atom_site_label
_atom_site_type_symbol
_atom_site_fract_x
_atom_site_fract_y
_atom_site_fract_z
_atom_site_U_iso_or_equiv
_atom_site_adp_type
_atom_site_occupancy
_atom_site_symmetry_multiplicity
_atom_site_calc_flag
_atom_site_refinement_flags
Ni1 Ni 0.5000 0.5000 1.0000 0.0226(3) Uani 1 2 d S
Ni2 Ni 0.53502(8) 0.00363(14) 0.91739(5) 0.0281(3) Uani 1 1 d .
C1 C 0.6651(6) 0.1859(12) 0.6625(4) 0.0271(15) Uani 1 1 d .
C2 C 0.7726(6) 0.1166(12) 0.7342(4) 0.0292(16) Uani 1 1 d .
C3 C 0.8304(7) -0.0789(12) 0.7370(4) 0.0329(17) Uani 1 1 d .
H3 H 0.8011 -0.1739 0.6940 0.039 Uiso 1 1 calc R
C4 C 0.9310(7) -0.1346(13) 0.8030(4) 0.0384(18) Uani 1 1 d .
H4 H 0.9690 -0.2667 0.8036 0.046 Uiso 1 1 calc R
C5 C 0.9765(7) 0.0015(12) 0.8682(5) 0.0395(18) Uani 1 1 d .
H5 H 1.0455 -0.0376 0.9119 0.047 Uiso 1 1 calc R
C6 C 0.9199(6) 0.1935(11) 0.8681(4) 0.0274(15) Uani 1 1 d .
C7 C 0.8188(6) 0.2542(12) 0.8004(4) 0.0293(16) Uani 1 1 d .
H7 H 0.7822 0.3874 0.7996 0.035 Uiso 1 1 calc R
C8 C 1.0846(6) 0.4293(12) 0.9597(4) 0.0293(16) Uani 1 1 d .
H8 H 1.1436 0.3793 0.9331 0.035 Uiso 1 1 calc R
C9 C 0.9616(6) 0.3445(12) 0.9383(4) 0.0291(15) Uani 1 1 d .
C10 C 0.8772(6) 0.4162(12) 0.9815(4) 0.0269(15) Uani 1 1 d .
C11 C 0.7398(6) 0.3271(11) 0.9662(4) 0.0241(14) Uani 1 1 d .
O1 O 0.6093(5) 0.0339(8) 0.6182(3) 0.0363(13) Uani 1 1 d .
O2 O 0.6372(4) 0.3773(8) 0.6508(3) 0.0350(12) Uani 1 1 d .
O3 O 0.7209(4) 0.1356(8) 0.9666(3) 0.0302(11) Uani 1 1 d .
O4 O 0.6573(4) 0.4701(7) 0.9559(3) 0.0309(11) Uani 1 1 d .
O5 O 0.6354(5) -0.1973(8) 0.8570(3) 0.0390(12) Uani 1 1 d .
H5A H 0.6551 -0.3090 0.8848 0.058 Uiso 1 1 d R
H5B H 0.7108 -0.1559 0.8596 0.058 Uiso 1 1 d R
O6 O 0.5104(5) 0.2148(8) 0.8190(3) 0.0372(12) Uani 1 1 d .
H6A H 0.4622 0.1591 0.7761 0.056 Uiso 1 1 d R
H6B H 0.4836 0.3355 0.8273 0.056 Uiso 1 1 d R
O7 O 0.4474(4) 0.1899(7) 0.9837(2) 0.0242(10) Uani 1 1 d .
H7A H 0.3683 0.1900 0.9584 0.029 Uiso 1 1 d R

loop_
_atom_site_aniso_label
_atom_site_aniso_U_11
_atom_site_aniso_U_22
_atom_site_aniso_U_33
_atom_site_aniso_U_23
_atom_site_aniso_U_13
_atom_site_aniso_U_12
Ni1 0.0190(6) 0.0248(6) 0.0215(6) 0.0032(5) 0.0010(4) -0.0019(5)
Ni2 0.0263(5) 0.0304(5) 0.0268(5) 0.0007(4) 0.0059(4) -0.0036(4)
C1 0.026(3) 0.031(4) 0.023(3) -0.007(3) 0.003(3) -0.003(3)
C2 0.026(3) 0.034(4) 0.028(4) -0.003(3) 0.006(3) -0.001(3)
C3 0.035(4) 0.032(4) 0.030(4) -0.003(3) 0.005(3) 0.002(3)
C4 0.036(4) 0.032(4) 0.043(4) 0.003(4) 0.006(3) 0.003(4)
C5 0.032(4) 0.051(5) 0.032(4) 0.000(4) 0.001(3) -0.006(4)
C6 0.022(3) 0.031(4) 0.027(3) -0.009(3) 0.005(3) -0.002(3)
C7 0.025(3) 0.035(4) 0.028(3) -0.001(3) 0.007(3) -0.002(3)
C8 0.019(3) 0.037(4) 0.030(4) -0.003(3) 0.003(3) 0.001(3)
C9 0.025(3) 0.033(4) 0.025(3) -0.006(3) 0.000(3) -0.005(3)
C10 0.017(3) 0.034(4) 0.029(4) 0.000(3) 0.004(3) -0.001(3)
C11 0.023(3) 0.030(4) 0.021(3) 0.001(3) 0.008(2) -0.006(3)
O1 0.035(3) 0.038(3) 0.028(3) -0.004(2) -0.005(2) 0.000(2)
O2 0.032(3) 0.031(3) 0.034(3) -0.005(2) -0.005(2) -0.003(2)
O3 0.023(2) 0.032(3) 0.035(3) 0.003(2) 0.0073(19) -0.001(2)
O4 0.022(2) 0.030(3) 0.042(3) 0.000(2) 0.013(2) -0.005(2)
O5 0.041(3) 0.038(3) 0.043(3) 0.004(3) 0.021(2) 0.004(3)
O6 0.038(3) 0.040(3) 0.031(3) 0.001(2) 0.006(2) -0.004(3)
O7 0.021(2) 0.024(2) 0.026(2) 0.001(2) 0.0038(17) -0.004(2)

loop_
_atom_type_symbol
_atom_type_description
_atom_type_scat_dispersion_real
_atom_type_scat_dispersion_imag
_atom_type_scat_source
C C 0.0033 0.0016 'International Tables Vol C Tables 4.2.6.8 and 6.1.1.4'
H H 0.0000 0.0000 'International Tables Vol C Tables 4.2.6.8 and 6.1.1.4'
N N 0.0061 0.0033 'International Tables Vol C Tables 4.2.6.8 and 6.1.1.4'
O O 0.0106 0.0060 'International Tables Vol C Tables 4.2.6.8 and 6.1.1.4'
Ni Ni 0.3393 1.1124 'International Tables Vol C Tables 4.2.6.8 and 6.1.1.4'

loop_
_geom_angle_atom_site_label_1
_geom_angle_atom_site_label_2
_geom_angle_atom_site_label_3
_geom_angle
_geom_angle_site_symmetry_1
_geom_angle_site_symmetry_3
O7 Ni1 O7 180.000(1) . 3_667
O7 Ni1 O1 84.36(18) . 2_656
O7 Ni1 O1 95.64(18) 3_667 2_656
O7 Ni1 O1 95.64(18) . 4_566
O7 Ni1 O1 84.36(18) 3_667 4_566
O1 Ni1 O1 180.000(2) 2_656 4_566
O7 Ni1 O4 84.73(18) . 3_667
O7 Ni1 O4 95.27(18) 3_667 3_667
O1 Ni1 O4 91.5(2) 2_656 3_667
O1 Ni1 O4 88.5(2) 4_566 3_667
O7 Ni1 O4 95.27(18) . .
O7 Ni1 O4 84.73(18) 3_667 .
O1 Ni1 O4 88.5(2) 2_656 .
O1 Ni1 O4 91.5(2) 4_566 .
O4 Ni1 O4 180.000(2) 3_667 .
O7 Ni2 O7 81.42(19) . 3_657
O7 Ni2 O2 92.59(19) . 2_646
O7 Ni2 O2 95.43(18) 3_657 2_646
O7 Ni2 O6 95.13(19) . .
O7 Ni2 O6 176.53(19) 3_657 .
O2 Ni2 O6 84.40(19) 2_646 .
O7 Ni2 O5 175.67(18) . .
O7 Ni2 O5 95.04(19) 3_657 .
O2 Ni2 O5 90.2(2) 2_646 .
O6 Ni2 O5 88.4(2) . .
O7 Ni2 O3 95.23(18) . .
O7 Ni2 O3 92.68(17) 3_657 .
O2 Ni2 O3 169.5(2) 2_646 .
O6 Ni2 O3 87.91(18) . .
O5 Ni2 O3 82.4(2) . .
O1 C1 O2 125.8(6) . .
O1 C1 C2 113.4(6) . .
O2 C1 C2 120.8(6) . .
C7 C2 C3 118.0(6) . .
C7 C2 C1 119.7(6) . .
C3 C2 C1 122.3(6) . .
C4 C3 C2 120.6(7) . .
C4 C3 H3 119.7 . .
C2 C3 H3 119.7 . .
C3 C4 C5 121.3(7) . .
C3 C4 H4 119.3 . .
C5 C4 H4 119.3 . .
C6 C5 C4 119.5(7) . .
C6 C5 H5 120.3 . .
C4 C5 H5 120.3 . .
C5 C6 C7 119.7(6) . .
C5 C6 C9 122.0(6) . .
C7 C6 C9 118.2(6) . .
C2 C7 C6 120.8(7) . .
C2 C7 H7 119.6 . .
C6 C7 H7 119.6 . .
C9 C8 C10 122.9(7) . 3_767
C9 C8 H8 118.6 . .
C10 C8 H8 118.6 3_767 .
C8 C9 C10 117.2(6) . .
C8 C9 C6 121.1(6) . .
C10 C9 C6 121.6(6) . .
C8 C10 C9 119.9(6) 3_767 .
C8 C10 C11 118.0(6) 3_767 .
C9 C10 C11 122.2(6) . .
O3 C11 O4 126.8(6) . .
O3 C11 C10 120.9(6) . .
O4 C11 C10 112.3(6) . .
C1 O1 Ni1 135.8(5) . 2_646
C1 O2 Ni2 127.2(4) . 2_656
C11 O3 Ni2 121.7(4) . .
C11 O4 Ni1 130.6(4) . .
Ni2 O5 H5A 108.8 . .
Ni2 O5 H5B 113.9 . .
H5A O5 H5B 97.8 . .
Ni2 O6 H6A 109.3 . .
Ni2 O6 H6B 114.9 . .
H6A O6 H6B 111.1 . .
Ni1 O7 Ni2 118.5(2) . .
Ni1 O7 Ni2 120.4(2) . 3_657
Ni2 O7 Ni2 98.58(19) . 3_657
Ni1 O7 H7A 106.0 . .
Ni2 O7 H7A 106.4 . .
Ni2 O7 H7A 105.7 3_657 .

loop_
_geom_bond_atom_site_label_1
_geom_bond_atom_site_label_2
_geom_bond_distance
_geom_bond_site_symmetry_2
Ni1 O7 2.040(4) .
Ni1 O7 2.040(4) 3_667
Ni1 O1 2.038(5) 2_656
Ni1 O1 2.038(5) 4_566
Ni1 O4 2.045(5) 3_667
Ni1 O4 2.045(5) .
Ni2 O7 2.029(5) .
Ni2 O7 2.038(4) 3_657
Ni2 O2 2.070(5) 2_646
Ni2 O6 2.092(5) .
Ni2 O5 2.106(5) .
Ni2 O3 2.131(5) .
C1 O1 1.267(8) .
C1 O2 1.251(8) .
C1 C2 1.501(9) .
C2 C7 1.398(9) .
C2 C3 1.381(10) .
C3 C4 1.377(10) .
C3 H3 0.9300 .
C4 C5 1.379(10) .
C4 H4 0.9300 .
C5 C6 1.361(10) .
C5 H5 0.9300 .
C6 C7 1.406(9) .
C6 C9 1.493(9) .
C7 H7 0.9300 .
C8 C9 1.391(9) .
C8 C10 1.374(10) 3_767
C8 H8 0.9300 .
C9 C10 1.392(10) .
C10 C8 1.374(10) 3_767
C10 C11 1.547(9) .
C11 O3 1.228(8) .
C11 O4 1.251(8) .
O1 Ni1 2.038(5) 2_646
O2 Ni2 2.070(5) 2_656
O5 H5A 0.8431 .
O5 H5B 0.8472 .
O6 H6A 0.8464 .
O6 H6B 0.8424 .
O7 Ni2 2.038(4) 3_657
O7 H7A 0.8483 .

loop_
_geom_torsion_atom_site_label_1
_geom_torsion_atom_site_label_2
_geom_torsion_atom_site_label_3
_geom_torsion_atom_site_label_4
_geom_torsion
_geom_torsion_site_symmetry_1
_geom_torsion_site_symmetry_4
O1 C1 C2 C7 -162.0(6) . .
O2 C1 C2 C7 17.8(10) . .
O1 C1 C2 C3 19.2(10) . .
O2 C1 C2 C3 -161.1(7) . .
C7 C2 C3 C4 -0.5(11) . .
C1 C2 C3 C4 178.3(7) . .
C2 C3 C4 C5 0.4(12) . .
C3 C4 C5 C6 1.0(12) . .
C4 C5 C6 C7 -2.3(11) . .
C4 C5 C6 C9 177.7(7) . .
C3 C2 C7 C6 -0.8(10) . .
C1 C2 C7 C6 -179.7(6) . .
C5 C6 C7 C2 2.2(11) . .
C9 C6 C7 C2 -177.8(6) . .
C10 C8 C9 C10 -2.6(12) 3_767 .
C10 C8 C9 C6 173.5(7) 3_767 .
C5 C6 C9 C8 62.9(10) . .
C7 C6 C9 C8 -117.1(8) . .
C5 C6 C9 C10 -121.1(8) . .
C7 C6 C9 C10 58.9(10) . .
C8 C9 C10 C8 2.5(11) . 3_767
C6 C9 C10 C8 -173.6(6) . 3_767
C8 C9 C10 C11 -177.2(6) . .
C6 C9 C10 C11 6.7(10) . .
C8 C10 C11 O3 -128.7(7) 3_767 .
C9 C10 C11 O3 51.0(10) . .
C8 C10 C11 O4 49.9(8) 3_767 .
C9 C10 C11 O4 -130.4(7) . .
O2 C1 O1 Ni1 22.2(12) . 2_646
C2 C1 O1 Ni1 -158.0(5) . 2_646
O1 C1 O2 Ni2 20.8(11) . 2_656
C2 C1 O2 Ni2 -158.9(5) . 2_656
O4 C11 O3 Ni2 17.0(9) . .
C10 C11 O3 Ni2 -164.6(4) . .
O7 Ni2 O3 C11 -52.7(5) . .
O7 Ni2 O3 C11 -134.3(5) 3_657 .
O2 Ni2 O3 C11 85.3(11) 2_646 .
O6 Ni2 O3 C11 42.3(5) . .
O5 Ni2 O3 C11 131.0(5) . .
O3 C11 O4 Ni1 41.0(10) . .
C10 C11 O4 Ni1 -137.5(5) . .
O7 Ni1 O4 C11 -40.6(6) . .
O7 Ni1 O4 C11 139.4(6) 3_667 .
O1 Ni1 O4 C11 -124.8(6) 2_656 .
O1 Ni1 O4 C11 55.2(6) 4_566 .
O4 Ni1 O4 C11 124(100) 3_667 .
O7 Ni1 O7 Ni2 64(100) 3_667 .
O1 Ni1 O7 Ni2 77.0(2) 2_656 .
O1 Ni1 O7 Ni2 -103.0(2) 4_566 .
O4 Ni1 O7 Ni2 169.0(2) 3_667 .
O4 Ni1 O7 Ni2 -11.0(2) . .
O7 Ni1 O7 Ni2 -175(100) 3_667 3_657
O1 Ni1 O7 Ni2 -162.0(3) 2_656 3_657
O1 Ni1 O7 Ni2 18.0(3) 4_566 3_657
O4 Ni1 O7 Ni2 -70.0(3) 3_667 3_657
O4 Ni1 O7 Ni2 110.0(3) . 3_657
O7 Ni2 O7 Ni1 131.6(3) 3_657 .
O2 Ni2 O7 Ni1 -133.2(2) 2_646 .
O6 Ni2 O7 Ni1 -48.6(2) . .
O5 Ni2 O7 Ni1 96(2) . .
O3 Ni2 O7 Ni1 39.7(2) . .
O7 Ni2 O7 Ni2 0.0 3_657 3_657
O2 Ni2 O7 Ni2 95.10(19) 2_646 3_657
O6 Ni2 O7 Ni2 179.71(19) . 3_657
O5 Ni2 O7 Ni2 -35(3) . 3_657
O3 Ni2 O7 Ni2 -91.93(19) . 3_657
